data_4021967
loop_
_publ_author_name
'Albert Padwa'
'Qiu Wang'

_publ_section_title
;
 Synthesis of the Tetracyclic Framework of the Erythrina Alkaloids Using
 a [4 + 2]-Cycloaddition/Rh(I)-Catalyzed Cascade of 2-Imidofurans
;
_journal_name_full 'Journal of Organic Chemistry'
_journal_page_first 7391
_journal_page_last 7402
_journal_paper_doi 10.1021/jo061269p
_journal_volume 71
_journal_year 2006
_chemical_formula_sum 'C20 H21 N O6'
_chemical_formula_weight 371.38
_chemical_name_systematic
; 
 ? 
;
_space_group_IT_number 1
_symmetry_cell_setting triclinic
_symmetry_space_group_name_Hall 'P 1'
_symmetry_space_group_name_H-M 'P 1'
_atom_sites_solution_hydrogens geom
_atom_sites_solution_primary direct
_atom_sites_solution_secondary difmap
_audit_creation_method SHELXL-97
_cell_angle_alpha 84.168(3)
_cell_angle_beta 68.788(2)
_cell_angle_gamma 72.628(2)
_cell_formula_units_Z 2
_cell_length_a 8.6283(4)
_cell_length_b 10.2323(5)
_cell_length_c 11.4766(6)
_cell_measurement_reflns_used 3631
_cell_measurement_temperature 173(2)
_cell_measurement_theta_max 67.01
_cell_measurement_theta_min 4.13
_cell_volume 901.48(8)
_computing_cell_refinement 'Bruker SMART'
_computing_data_collection 'Bruker SMART'
_computing_data_reduction 'Bruker SAINT'
_computing_molecular_graphics 'Bruker SHELXTL'
_computing_publication_material 'Bruker SHELXTL'
_computing_structure_refinement 'SHELXL-97 (Sheldrick, 1997)'
_computing_structure_solution 'SHELXS-97 (Sheldrick, 1990)'
_diffrn_ambient_temperature 173(2)
_diffrn_measured_fraction_theta_full 0.834
_diffrn_measured_fraction_theta_max 0.834
_diffrn_measurement_device_type 'CCD area detector'
_diffrn_measurement_method 'phi and omega scans'
_diffrn_radiation_monochromator graphite
_diffrn_radiation_source 'fine-focus sealed tube'
_diffrn_radiation_type CuK\a
_diffrn_radiation_wavelength 1.54178
_diffrn_reflns_av_R_equivalents 0.0296
_diffrn_reflns_av_sigmaI/netI 0.0501
_diffrn_reflns_limit_h_max 9
_diffrn_reflns_limit_h_min -9
_diffrn_reflns_limit_k_max 11
_diffrn_reflns_limit_k_min -12
_diffrn_reflns_limit_l_max 13
_diffrn_reflns_limit_l_min -11
_diffrn_reflns_number 4455
_diffrn_reflns_theta_full 67.11
_diffrn_reflns_theta_max 67.11
_diffrn_reflns_theta_min 4.13
_exptl_absorpt_coefficient_mu 0.845
_exptl_absorpt_correction_T_max 0.8492
_exptl_absorpt_correction_T_min 0.6677
_exptl_absorpt_correction_type multi-scan
_exptl_crystal_colour colorless
_exptl_crystal_density_diffrn 1.368
_exptl_crystal_density_method 'not measured'
_exptl_crystal_description irreg
_exptl_crystal_F_000 392
_exptl_crystal_size_max 0.52
_exptl_crystal_size_mid 0.29
_exptl_crystal_size_min 0.20
_refine_diff_density_max 0.262
_refine_diff_density_min -0.354
_refine_diff_density_rms 0.068
_refine_ls_abs_structure_details 'Flack H D (1983), Acta Cryst. A39, 876-881'
_refine_ls_abs_structure_Flack 0.2(3)
_refine_ls_extinction_method none
_refine_ls_goodness_of_fit_ref 1.083
_refine_ls_hydrogen_treatment mixed
_refine_ls_matrix_type full
_refine_ls_number_parameters 493
_refine_ls_number_reflns 3677
_refine_ls_number_restraints 3
_refine_ls_restrained_S_all 1.083
_refine_ls_R_factor_all 0.0600
_refine_ls_R_factor_gt 0.0578
_refine_ls_shift/su_max 0.003
_refine_ls_shift/su_mean 0.000
_refine_ls_structure_factor_coef Fsqd
_refine_ls_weighting_details 'calc w=1/[\s^2^(Fo^2^)+(0.0900P)^2^+0.9000P] where P=(Fo^2^+2Fc^2^)/3'
_refine_ls_weighting_scheme calc
_refine_ls_wR_factor_gt 0.1536
_refine_ls_wR_factor_ref 0.1553
_reflns_number_gt 3522
_reflns_number_total 3677
_reflns_threshold_expression >2sigma(I)
_cod_data_source_file jo061269prom20060621_045625.cif
_cod_depositor_comments
;
The following automatic conversions were performed:
'_symmetry_cell_setting' value 'Triclinic' changed to 'triclinic'
according to '/home/saulius/struct/CIF-dictionaries/cif_core.dic'
dictionary named 'cif_core.dic' version 2.4.1 from 2010-06-29.

Automatic conversion script
Id: cif_fix_enum 1527 2010-12-29 10:47:43Z saulius 
;
_cod_database_code 4021967

loop_
_symmetry_equiv_pos_as_xyz
'x, y, z'

loop_
_atom_site_label
_atom_site_type_symbol
_atom_site_fract_x
_atom_site_fract_y
_atom_site_fract_z
_atom_site_U_iso_or_equiv
_atom_site_adp_type
_atom_site_occupancy
_atom_site_symmetry_multiplicity
_atom_site_calc_flag
_atom_site_refinement_flags
C1 C 0.6790(7) 0.6379(6) 0.2466(5) 0.0286(12) Uani 1 1 d .
H1A H 0.7628 0.6663 0.1710 0.034 Uiso 1 1 calc R
H1B H 0.7449 0.5599 0.2840 0.034 Uiso 1 1 calc R
C2 C 0.5900(7) 0.7569(5) 0.3402(5) 0.0274(12) Uani 1 1 d .
H2A H 0.6770 0.8014 0.3409 0.033 Uiso 1 1 calc R
H2B H 0.5019 0.8257 0.3128 0.033 Uiso 1 1 calc R
C3 C 0.5037(7) 0.7120(5) 0.4708(5) 0.0283(12) Uani 1 1 d .
C4 C 0.5631(7) 0.7234(5) 0.5668(5) 0.0267(12) Uani 1 1 d .
H4 H 0.6602 0.7578 0.5483 0.032 Uiso 1 1 calc R
C5 C 0.4836(7) 0.6856(6) 0.6880(5) 0.0297(13) Uani 1 1 d .
C6 C 0.3393(7) 0.6362(5) 0.7157(5) 0.0272(12) Uani 1 1 d .
C7 C 0.2835(7) 0.6210(5) 0.6217(5) 0.0283(12) Uani 1 1 d .
H7 H 0.1877 0.5848 0.6411 0.034 Uiso 1 1 calc R
C8 C 0.3641(7) 0.6575(5) 0.4958(5) 0.0252(12) Uani 1 1 d .
C9 C 0.2968(6) 0.6350(5) 0.4019(5) 0.0235(11) Uani 1 1 d .
C10 C 0.1056(7) 0.6517(6) 0.4398(5) 0.0303(13) Uani 1 1 d .
C11 C 0.0464(8) 0.5611(7) 0.3806(5) 0.0385(14) Uani 1 1 d .
H11A H -0.0549 0.6176 0.3596 0.046 Uiso 1 1 calc R
H11B H 0.0075 0.4924 0.4427 0.046 Uiso 1 1 calc R
C12 C 0.1841(8) 0.4858(6) 0.2622(6) 0.0336(13) Uani 1 1 d .
H12A H 0.2524 0.3975 0.2852 0.040 Uiso 1 1 calc R
H12B H 0.1268 0.4661 0.2079 0.040 Uiso 1 1 calc R
C13 C 0.3039(7) 0.5723(6) 0.1915(5) 0.0288(12) Uani 1 1 d .
C14 C 0.4608(7) 0.5036(6) 0.0783(5) 0.0312(13) Uani 1 1 d .
H14A H 0.4824 0.4029 0.0811 0.037 Uiso 1 1 calc R
H14B H 0.4422 0.5377 -0.0008 0.037 Uiso 1 1 calc R
C15 C 0.6097(7) 0.5425(6) 0.0894(5) 0.0295(13) Uani 1 1 d .
C16 C 0.3866(6) 0.6030(5) 0.2786(5) 0.0224(11) Uani 1 1 d .
C17 C 0.2037(7) 0.7062(5) 0.1464(5) 0.0252(11) Uani 1 1 d .
C18 C 0.2247(9) 0.9154(7) 0.0477(7) 0.0496(17) Uani 1 1 d .
H18A H 0.1520 0.8982 0.0055 0.074 Uiso 1 1 calc R
H18B H 0.3170 0.9500 -0.0129 0.074 Uiso 1 1 calc R
H18C H 0.1536 0.9834 0.1143 0.074 Uiso 1 1 calc R
C19 C 0.6802(8) 0.7363(7) 0.7655(6) 0.0433(16) Uani 1 1 d .
H19A H 0.7797 0.6752 0.7037 0.065 Uiso 1 1 calc R
H19B H 0.7028 0.7333 0.8437 0.065 Uiso 1 1 calc R
H19C H 0.6617 0.8301 0.7337 0.065 Uiso 1 1 calc R
C20 C 0.0918(8) 0.5970(7) 0.8742(6) 0.0423(15) Uani 1 1 d .
H20A H 0.0212 0.6759 0.8428 0.063 Uiso 1 1 calc R
H20B H 0.0417 0.5949 0.9656 0.063 Uiso 1 1 calc R
H20C H 0.0943 0.5125 0.8393 0.063 Uiso 1 1 calc R
N1 N 0.5592(5) 0.5929(4) 0.2101(4) 0.0260(10) Uani 1 1 d .
O1 O 0.7481(5) 0.5344(4) 0.0112(4) 0.0390(10) Uani 1 1 d .
O2 O 0.5313(5) 0.6936(4) 0.7879(3) 0.0353(10) Uani 1 1 d .
O3 O 0.2623(5) 0.6078(4) 0.8381(3) 0.0403(10) Uani 1 1 d .
O4 O 0.0007(5) 0.7351(5) 0.5183(4) 0.0406(10) Uani 1 1 d .
O5 O 0.0564(5) 0.7289(5) 0.1512(4) 0.0479(12) Uani 1 1 d .
O6 O 0.3007(5) 0.7893(4) 0.1008(4) 0.0346(9) Uani 1 1 d .
C1B C 0.5915(8) 0.1779(7) 0.5511(6) 0.0419(16) Uani 1 1 d .
H1B1 H 0.6970 0.1017 0.5142 0.050 Uiso 1 1 calc R
H1B2 H 0.6025 0.2151 0.6231 0.050 Uiso 1 1 calc R
C2B C 0.5773(8) 0.2881(6) 0.4554(5) 0.0374(14) Uani 1 1 d .
H2B1 H 0.6518 0.3460 0.4534 0.045 Uiso 1 1 calc R
H2B2 H 0.4561 0.3469 0.4803 0.045 Uiso 1 1 calc R
C3B C 0.6301(7) 0.2308(5) 0.3265(5) 0.0284(12) Uani 1 1 d .
C4B C 0.7793(7) 0.2486(5) 0.2320(5) 0.0290(12) Uani 1 1 d .
H4B H 0.8419 0.3019 0.2491 0.035 Uiso 1 1 calc R
C5B C 0.8386(7) 0.1911(5) 0.1143(5) 0.0275(12) Uani 1 1 d .
C6B C 0.7486(7) 0.1074(6) 0.0917(5) 0.0275(12) Uani 1 1 d .
C7B C 0.6037(7) 0.0885(5) 0.1846(5) 0.0294(12) Uani 1 1 d .
H7B H 0.5438 0.0327 0.1676 0.035 Uiso 1 1 calc R
C8B C 0.5401(7) 0.1479(5) 0.3033(5) 0.0270(12) Uani 1 1 d .
C9B C 0.3759(7) 0.1270(5) 0.4014(5) 0.0285(12) Uani 1 1 d .
C10B C 0.2380(7) 0.1159(6) 0.3551(5) 0.0324(13) Uani 1 1 d .
C11B C 0.0863(8) 0.0710(6) 0.4425(6) 0.0393(15) Uani 1 1 d .
H11C H -0.0181 0.1506 0.4603 0.047 Uiso 1 1 calc R
H11D H 0.0680 0.0012 0.3990 0.047 Uiso 1 1 calc R
C12B C 0.1008(8) 0.0129(6) 0.5642(6) 0.0372(14) Uani 1 1 d .
H12C H 0.1814 -0.0808 0.5509 0.045 Uiso 1 1 calc R
H12D H -0.0140 0.0076 0.6228 0.045 Uiso 1 1 calc R
C13B C 0.1672(7) 0.1035(5) 0.6184(5) 0.0291(13) Uani 1 1 d .
C14B C 0.2126(7) 0.0467(7) 0.7357(5) 0.0376(15) Uani 1 1 d .
H14C H 0.1167 0.0867 0.8130 0.045 Uiso 1 1 calc R
H14D H 0.2380 -0.0543 0.7392 0.045 Uiso 1 1 calc R
C15B C 0.3725(7) 0.0905(6) 0.7187(5) 0.0346(14) Uani 1 1 d .
C16B C 0.3381(6) 0.1195(5) 0.5250(5) 0.0234(11) Uani 1 1 d .
C17B C 0.0353(7) 0.2474(6) 0.6556(5) 0.0301(13) Uani 1 1 d .
C18B C -0.2566(8) 0.3611(8) 0.7634(7) 0.059(2) Uani 1 1 d .
H18D H -0.2249 0.3993 0.8236 0.088 Uiso 1 1 calc R
H18E H -0.3675 0.3405 0.8061 0.088 Uiso 1 1 calc R
H18F H -0.2673 0.4277 0.6970 0.088 Uiso 1 1 calc R
C19B C 0.7343(10) -0.0285(8) -0.0554(7) 0.058(2) Uani 1 1 d .
H19D H 0.7037 -0.0918 0.0135 0.087 Uiso 1 1 calc R
H19E H 0.8114 -0.0809 -0.1319 0.087 Uiso 1 1 calc R
H19F H 0.6288 0.0294 -0.0684 0.087 Uiso 1 1 calc R
C20B C 1.0789(7) 0.2857(6) 0.0382(6) 0.0346(13) Uani 1 1 d .
H20D H 1.0081 0.3810 0.0557 0.052 Uiso 1 1 calc R
H20E H 1.1818 0.2818 -0.0366 0.052 Uiso 1 1 calc R
H20F H 1.1148 0.2486 0.1095 0.052 Uiso 1 1 calc R
N1B N 0.4392(6) 0.1259(5) 0.5944(4) 0.0330(11) Uani 1 1 d .
O1B O 0.4384(5) 0.0934(5) 0.7946(4) 0.0527(13) Uani 1 1 d .
O2B O 0.9792(5) 0.2060(4) 0.0175(3) 0.0320(9) Uani 1 1 d .
O3B O 0.8186(5) 0.0538(4) -0.0260(4) 0.0372(10) Uani 1 1 d .
O4B O 0.2459(5) 0.1444(5) 0.2468(4) 0.0444(11) Uani 1 1 d .
O5B O 0.0754(6) 0.3513(4) 0.6412(5) 0.0521(13) Uani 1 1 d .
O6B O -0.1218(5) 0.2347(4) 0.7085(4) 0.0394(10) Uani 1 1 d .

loop_
_atom_site_aniso_label
_atom_site_aniso_U_11
_atom_site_aniso_U_22
_atom_site_aniso_U_33
_atom_site_aniso_U_23
_atom_site_aniso_U_13
_atom_site_aniso_U_12
C1 0.023(3) 0.029(3) 0.029(3) 0.001(2) -0.006(2) -0.006(2)
C2 0.032(3) 0.025(3) 0.029(3) 0.004(2) -0.012(2) -0.012(2)
C3 0.028(3) 0.020(3) 0.036(3) -0.007(2) -0.011(2) -0.002(2)
C4 0.023(3) 0.022(3) 0.032(3) -0.005(2) -0.008(2) -0.001(2)
C5 0.024(3) 0.031(3) 0.025(3) -0.010(2) -0.004(2) 0.003(2)
C6 0.033(3) 0.024(3) 0.024(3) 0.001(2) -0.010(2) -0.007(2)
C7 0.029(3) 0.024(3) 0.030(3) -0.001(2) -0.006(2) -0.009(2)
C8 0.030(3) 0.016(3) 0.031(3) 0.001(2) -0.013(2) -0.006(2)
C9 0.025(3) 0.020(3) 0.027(3) 0.002(2) -0.010(2) -0.007(2)
C10 0.027(3) 0.040(4) 0.022(3) 0.006(3) -0.007(2) -0.010(3)
C11 0.037(3) 0.056(4) 0.028(3) 0.008(3) -0.012(2) -0.024(3)
C12 0.047(4) 0.022(3) 0.042(3) 0.005(3) -0.025(3) -0.015(3)
C13 0.033(3) 0.026(3) 0.029(3) -0.003(2) -0.012(2) -0.007(2)
C14 0.034(3) 0.022(3) 0.034(3) -0.004(2) -0.013(2) 0.000(2)
C15 0.032(3) 0.027(3) 0.022(3) 0.000(2) -0.010(2) 0.005(2)
C16 0.028(3) 0.013(2) 0.026(3) 0.005(2) -0.011(2) -0.004(2)
C17 0.021(3) 0.030(3) 0.024(3) -0.005(2) -0.007(2) -0.007(2)
C18 0.055(4) 0.038(4) 0.056(4) 0.017(3) -0.027(3) -0.008(3)
C19 0.040(4) 0.060(5) 0.038(4) 0.000(3) -0.016(3) -0.023(3)
C20 0.039(4) 0.055(4) 0.034(3) 0.006(3) -0.010(3) -0.021(3)
N1 0.023(2) 0.025(2) 0.030(2) 0.004(2) -0.0118(19) -0.0046(19)
O1 0.031(2) 0.049(3) 0.028(2) -0.0052(18) -0.0056(17) -0.0026(19)
O2 0.030(2) 0.053(3) 0.025(2) -0.0045(18) -0.0114(16) -0.0118(18)
O3 0.041(3) 0.063(3) 0.023(2) 0.009(2) -0.0139(17) -0.022(2)
O4 0.024(2) 0.054(3) 0.040(2) -0.010(2) -0.0074(17) -0.0062(19)
O5 0.031(3) 0.050(3) 0.065(3) 0.018(2) -0.024(2) -0.010(2)
O6 0.032(2) 0.030(2) 0.043(2) 0.0094(19) -0.0172(18) -0.0092(18)
C1B 0.036(4) 0.066(5) 0.028(3) 0.004(3) -0.011(3) -0.023(3)
C2B 0.039(3) 0.040(4) 0.036(3) -0.008(3) -0.007(3) -0.019(3)
C3B 0.032(3) 0.023(3) 0.026(3) 0.002(2) -0.010(2) -0.003(2)
C4B 0.033(3) 0.026(3) 0.032(3) 0.003(2) -0.014(2) -0.013(2)
C5B 0.034(3) 0.022(3) 0.022(3) 0.007(2) -0.009(2) -0.007(2)
C6B 0.029(3) 0.029(3) 0.021(3) -0.001(2) -0.006(2) -0.006(2)
C7B 0.037(3) 0.021(3) 0.036(3) 0.001(2) -0.018(3) -0.011(2)
C8B 0.030(3) 0.031(3) 0.017(3) 0.002(2) -0.007(2) -0.006(2)
C9B 0.034(3) 0.022(3) 0.029(3) -0.001(2) -0.010(2) -0.007(2)
C10B 0.029(3) 0.033(3) 0.035(3) -0.008(3) -0.014(2) -0.003(2)
C11B 0.033(3) 0.046(4) 0.042(4) -0.015(3) -0.008(3) -0.017(3)
C12B 0.032(3) 0.026(3) 0.040(4) -0.005(3) 0.002(2) -0.005(2)
C13B 0.028(3) 0.022(3) 0.031(3) 0.003(2) -0.009(2) -0.001(2)
C14B 0.034(3) 0.039(4) 0.026(3) 0.007(3) -0.003(2) -0.003(3)
C15B 0.029(3) 0.037(3) 0.028(3) 0.001(3) -0.008(2) 0.003(3)
C16B 0.025(3) 0.020(3) 0.024(3) -0.003(2) -0.009(2) -0.003(2)
C17B 0.033(3) 0.024(3) 0.029(3) -0.005(2) -0.009(2) -0.004(2)
C18B 0.034(4) 0.056(5) 0.065(5) -0.023(4) -0.005(3) 0.010(3)
C19B 0.069(5) 0.078(5) 0.036(4) -0.010(3) -0.009(3) -0.042(4)
C20B 0.029(3) 0.036(3) 0.036(3) 0.008(3) -0.008(2) -0.012(3)
N1B 0.033(3) 0.037(3) 0.025(2) 0.003(2) -0.010(2) -0.005(2)
O1B 0.043(3) 0.083(4) 0.028(2) 0.011(2) -0.016(2) -0.011(2)
O2B 0.034(2) 0.032(2) 0.026(2) 0.0019(17) -0.0053(16) -0.0104(17)
O3B 0.036(2) 0.052(3) 0.029(2) -0.0063(18) -0.0079(17) -0.021(2)
O4B 0.038(2) 0.065(3) 0.035(2) 0.005(2) -0.0183(19) -0.017(2)
O5B 0.041(3) 0.028(3) 0.072(3) -0.016(2) -0.003(2) -0.004(2)
O6B 0.023(2) 0.033(2) 0.051(3) -0.0136(19) -0.0043(18) 0.0011(17)

loop_
_atom_type_symbol
_atom_type_description
_atom_type_scat_dispersion_real
_atom_type_scat_dispersion_imag
_atom_type_scat_source
C C 0.0181 0.0091 'International Tables Vol C Tables 4.2.6.8 and 6.1.1.4'
H H 0.0000 0.0000 'International Tables Vol C Tables 4.2.6.8 and 6.1.1.4'
N N 0.0311 0.0180 'International Tables Vol C Tables 4.2.6.8 and 6.1.1.4'
O O 0.0492 0.0322 'International Tables Vol C Tables 4.2.6.8 and 6.1.1.4'

loop_
_geom_angle_atom_site_label_1
_geom_angle_atom_site_label_2
_geom_angle_atom_site_label_3
_geom_angle
N1 C1 C2 113.3(4)
N1 C1 H1A 108.9
C2 C1 H1A 108.9
N1 C1 H1B 108.9
C2 C1 H1B 108.9
H1A C1 H1B 107.7
C3 C2 C1 112.6(4)
C3 C2 H2A 109.1
C1 C2 H2A 109.1
C3 C2 H2B 109.1
C1 C2 H2B 109.1
H2A C2 H2B 107.8
C8 C3 C4 120.0(5)
C8 C3 C2 119.6(5)
C4 C3 C2 120.4(5)
C5 C4 C3 121.4(5)
C5 C4 H4 119.3
C3 C4 H4 119.3
O2 C5 C4 125.7(5)
O2 C5 C6 114.9(5)
C4 C5 C6 119.3(5)
O3 C6 C7 124.3(5)
O3 C6 C5 116.1(5)
C7 C6 C5 119.6(5)
C6 C7 C8 122.3(5)
C6 C7 H7 118.9
C8 C7 H7 118.9
C3 C8 C7 117.3(5)
C3 C8 C9 124.6(5)
C7 C8 C9 118.0(5)
C16 C9 C8 127.7(5)
C16 C9 C10 113.6(5)
C8 C9 C10 118.7(5)
O4 C10 C11 120.0(5)
O4 C10 C9 121.0(5)
C11 C10 C9 118.9(5)
C10 C11 C12 114.7(5)
C10 C11 H11A 108.6
C12 C11 H11A 108.6
C10 C11 H11B 108.6
C12 C11 H11B 108.6
H11A C11 H11B 107.6
C13 C12 C11 110.3(4)
C13 C12 H12A 109.6
C11 C12 H12A 109.6
C13 C12 H12B 109.6
C11 C12 H12B 109.6
H12A C12 H12B 108.1
C12 C13 C16 108.1(4)
C12 C13 C14 116.2(5)
C16 C13 C14 103.2(4)
C12 C13 C17 110.9(5)
C16 C13 C17 110.4(4)
C14 C13 C17 107.7(4)
C15 C14 C13 104.6(4)
C15 C14 H14A 110.8
C13 C14 H14A 110.8
C15 C14 H14B 110.8
C13 C14 H14B 110.8
H14A C14 H14B 108.9
O1 C15 N1 124.0(5)
O1 C15 C14 127.8(5)
N1 C15 C14 108.2(4)
C9 C16 N1 129.0(5)
C9 C16 C13 122.8(5)
N1 C16 C13 108.2(4)
O5 C17 O6 125.2(5)
O5 C17 C13 123.7(5)
O6 C17 C13 111.1(4)
O6 C18 H18A 109.5
O6 C18 H18B 109.5
H18A C18 H18B 109.5
O6 C18 H18C 109.5
H18A C18 H18C 109.5
H18B C18 H18C 109.5
O2 C19 H19A 109.5
O2 C19 H19B 109.5
H19A C19 H19B 109.5
O2 C19 H19C 109.5
H19A C19 H19C 109.5
H19B C19 H19C 109.5
O3 C20 H20A 109.5
O3 C20 H20B 109.5
H20A C20 H20B 109.5
O3 C20 H20C 109.5
H20A C20 H20C 109.5
H20B C20 H20C 109.5
C16 N1 C15 112.3(4)
C16 N1 C1 127.6(4)
C15 N1 C1 119.9(4)
C5 O2 C19 117.8(4)
C6 O3 C20 116.8(5)
C17 O6 C18 116.4(5)
N1B C1B C2B 111.1(5)
N1B C1B H1B1 109.4
C2B C1B H1B1 109.4
N1B C1B H1B2 109.4
C2B C1B H1B2 109.4
H1B1 C1B H1B2 108.0
C1B C2B C3B 112.4(5)
C1B C2B H2B1 109.1
C3B C2B H2B1 109.1
C1B C2B H2B2 109.1
C3B C2B H2B2 109.1
H2B1 C2B H2B2 107.8
C4B C3B C8B 119.3(5)
C4B C3B C2B 120.0(5)
C8B C3B C2B 120.4(5)
C5B C4B C3B 122.1(5)
C5B C4B H4B 118.9
C3B C4B H4B 118.9
O2B C5B C4B 125.6(5)
O2B C5B C6B 116.0(5)
C4B C5B C6B 118.3(5)
O3B C6B C7B 126.5(5)
O3B C6B C5B 113.9(5)
C7B C6B C5B 119.6(5)
C6B C7B C8B 122.8(5)
C6B C7B H7B 118.6
C8B C7B H7B 118.6
C7B C8B C3B 117.8(5)
C7B C8B C9B 120.5(5)
C3B C8B C9B 121.6(5)
C16B C9B C10B 116.0(5)
C16B C9B C8B 127.4(5)
C10B C9B C8B 116.6(5)
O4B C10B C11B 119.0(5)
O4B C10B C9B 121.3(5)
C11B C10B C9B 119.7(5)
C12B C11B C10B 116.0(5)
C12B C11B H11C 108.3
C10B C11B H11C 108.3
C12B C11B H11D 108.3
C10B C11B H11D 108.3
H11C C11B H11D 107.4
C11B C12B C13B 109.1(5)
C11B C12B H12C 109.9
C13B C12B H12C 109.9
C11B C12B H12D 109.9
C13B C12B H12D 109.9
H12C C12B H12D 108.3
C12B C13B C16B 110.0(4)
C12B C13B C14B 115.1(5)
C16B C13B C14B 103.4(4)
C12B C13B C17B 112.1(5)
C16B C13B C17B 109.4(4)
C14B C13B C17B 106.3(5)
C15B C14B C13B 103.5(5)
C15B C14B H14C 111.1
C13B C14B H14C 111.1
C15B C14B H14D 111.1
C13B C14B H14D 111.1
H14C C14B H14D 109.0
O1B C15B N1B 123.5(6)
O1B C15B C14B 129.0(5)
N1B C15B C14B 107.6(5)
C9B C16B N1B 128.9(5)
C9B C16B C13B 124.4(5)
N1B C16B C13B 106.6(4)
O5B C17B O6B 126.4(5)
O5B C17B C13B 123.9(5)
O6B C17B C13B 109.7(5)
O6B C18B H18D 109.5
O6B C18B H18E 109.5
H18D C18B H18E 109.5
O6B C18B H18F 109.5
H18D C18B H18F 109.5
H18E C18B H18F 109.5
O3B C19B H19D 109.5
O3B C19B H19E 109.5
H19D C19B H19E 109.5
O3B C19B H19F 109.5
H19D C19B H19F 109.5
H19E C19B H19F 109.5
O2B C20B H20D 109.5
O2B C20B H20E 109.5
H20D C20B H20E 109.5
O2B C20B H20F 109.5
H20D C20B H20F 109.5
H20E C20B H20F 109.5
C15B N1B C16B 113.4(5)
C15B N1B C1B 119.9(5)
C16B N1B C1B 126.3(5)
C5B O2B C20B 117.8(4)
C6B O3B C19B 117.0(5)
C17B O6B C18B 115.2(5)

loop_
_geom_bond_atom_site_label_1
_geom_bond_atom_site_label_2
_geom_bond_distance
C1 N1 1.446(7)
C1 C2 1.529(8)
C1 H1A 0.9900
C1 H1B 0.9900
C2 C3 1.506(8)
C2 H2A 0.9900
C2 H2B 0.9900
C3 C8 1.400(7)
C3 C4 1.401(8)
C4 C5 1.384(8)
C4 H4 0.9500
C5 O2 1.368(7)
C5 C6 1.401(8)
C6 O3 1.362(6)
C6 C7 1.370(8)
C7 C8 1.425(7)
C7 H7 0.9500
C8 C9 1.461(8)
C9 C16 1.363(7)
C9 C10 1.505(7)
C10 O4 1.210(7)
C10 C11 1.498(8)
C11 C12 1.534(8)
C11 H11A 0.9900
C11 H11B 0.9900
C12 C13 1.518(8)
C12 H12A 0.9900
C12 H12B 0.9900
C13 C16 1.524(7)
C13 C14 1.536(7)
C13 C17 1.538(8)
C14 C15 1.503(8)
C14 H14A 0.9900
C14 H14B 0.9900
C15 O1 1.191(6)
C15 N1 1.396(7)
C16 N1 1.388(6)
C17 O5 1.203(7)
C17 O6 1.310(6)
C18 O6 1.446(7)
C18 H18A 0.9800
C18 H18B 0.9800
C18 H18C 0.9800
C19 O2 1.407(7)
C19 H19A 0.9800
C19 H19B 0.9800
C19 H19C 0.9800
C20 O3 1.412(7)
C20 H20A 0.9800
C20 H20B 0.9800
C20 H20C 0.9800
C1B N1B 1.465(8)
C1B C2B 1.501(9)
C1B H1B1 0.9900
C1B H1B2 0.9900
C2B C3B 1.506(8)
C2B H2B1 0.9900
C2B H2B2 0.9900
C3B C4B 1.399(7)
C3B C8B 1.408(8)
C4B C5B 1.383(7)
C4B H4B 0.9500
C5B O2B 1.353(6)
C5B C6B 1.412(8)
C6B O3B 1.361(6)
C6B C7B 1.370(7)
C7B C8B 1.398(7)
C7B H7B 0.9500
C8B C9B 1.516(7)
C9B C16B 1.335(7)
C9B C10B 1.504(8)
C10B O4B 1.229(7)
C10B C11B 1.498(8)
C11B C12B 1.494(9)
C11B H11C 0.9900
C11B H11D 0.9900
C12B C13B 1.506(8)
C12B H12C 0.9900
C12B H12D 0.9900
C13B C16B 1.521(7)
C13B C14B 1.546(8)
C13B C17B 1.555(8)
C14B C15B 1.516(9)
C14B H14C 0.9900
C14B H14D 0.9900
C15B O1B 1.207(7)
C15B N1B 1.387(7)
C16B N1B 1.395(7)
C17B O5B 1.191(7)
C17B O6B 1.310(7)
C18B O6B 1.469(8)
C18B H18D 0.9800
C18B H18E 0.9800
C18B H18F 0.9800
C19B O3B 1.397(7)
C19B H19D 0.9800
C19B H19E 0.9800
C19B H19F 0.9800
C20B O2B 1.438(7)
C20B H20D 0.9800
C20B H20E 0.9800
C20B H20F 0.9800

loop_
_geom_torsion_atom_site_label_1
_geom_torsion_atom_site_label_2
_geom_torsion_atom_site_label_3
_geom_torsion_atom_site_label_4
_geom_torsion
N1 C1 C2 C3 76.5(6)
C1 C2 C3 C8 -64.6(6)
C1 C2 C3 C4 114.9(5)
C8 C3 C4 C5 -2.0(7)
C2 C3 C4 C5 178.6(5)
C3 C4 C5 O2 -179.7(5)
C3 C4 C5 C6 -0.7(7)
O2 C5 C6 O3 2.4(7)
C4 C5 C6 O3 -176.7(5)
O2 C5 C6 C7 -178.3(5)
C4 C5 C6 C7 2.6(7)
O3 C6 C7 C8 177.3(5)
C5 C6 C7 C8 -1.9(8)
C4 C3 C8 C7 2.6(7)
C2 C3 C8 C7 -177.9(5)
C4 C3 C8 C9 -177.0(5)
C2 C3 C8 C9 2.5(8)
C6 C7 C8 C3 -0.7(7)
C6 C7 C8 C9 178.9(5)
C3 C8 C9 C16 31.3(8)
C7 C8 C9 C16 -148.3(5)
C3 C8 C9 C10 -146.8(5)
C7 C8 C9 C10 33.7(7)
C16 C9 C10 O4 -145.3(5)
C8 C9 C10 O4 33.0(8)
C16 C9 C10 C11 35.9(7)
C8 C9 C10 C11 -145.8(5)
O4 C10 C11 C12 165.8(5)
C9 C10 C11 C12 -15.4(8)
C10 C11 C12 C13 -32.2(7)
C11 C12 C13 C16 58.0(6)
C11 C12 C13 C14 173.4(5)
C11 C12 C13 C17 -63.1(6)
C12 C13 C14 C15 -136.4(5)
C16 C13 C14 C15 -18.3(5)
C17 C13 C14 C15 98.5(5)
C13 C14 C15 O1 -164.5(6)
C13 C14 C15 N1 15.0(6)
C8 C9 C16 N1 -4.7(9)
C10 C9 C16 N1 173.4(5)
C8 C9 C16 C13 175.7(5)
C10 C9 C16 C13 -6.2(7)
C12 C13 C16 C9 -40.7(6)
C14 C13 C16 C9 -164.3(5)
C17 C13 C16 C9 80.8(6)
C12 C13 C16 N1 139.7(4)
C14 C13 C16 N1 16.0(5)
C17 C13 C16 N1 -98.8(5)
C12 C13 C17 O5 -9.9(7)
C16 C13 C17 O5 -129.7(6)
C14 C13 C17 O5 118.3(6)
C12 C13 C17 O6 171.2(4)
C16 C13 C17 O6 51.4(6)
C14 C13 C17 O6 -60.6(5)
C9 C16 N1 C15 173.1(5)
C13 C16 N1 C15 -7.3(6)
C9 C16 N1 C1 -12.3(8)
C13 C16 N1 C1 167.3(5)
O1 C15 N1 C16 174.4(5)
C14 C15 N1 C16 -5.1(6)
O1 C15 N1 C1 -0.6(8)
C14 C15 N1 C1 179.8(4)
C2 C1 N1 C16 -27.1(7)
C2 C1 N1 C15 147.1(5)
C4 C5 O2 C19 -3.9(8)
C6 C5 O2 C19 177.1(5)
C7 C6 O3 C20 -17.2(8)
C5 C6 O3 C20 162.0(5)
O5 C17 O6 C18 -2.8(8)
C13 C17 O6 C18 176.1(5)
N1B C1B C2B C3B -81.7(6)
C1B C2B C3B C4B -113.0(6)
C1B C2B C3B C8B 60.8(7)
C8B C3B C4B C5B 2.3(8)
C2B C3B C4B C5B 176.1(5)
C3B C4B C5B O2B 178.5(5)
C3B C4B C5B C6B -2.6(8)
O2B C5B C6B O3B 0.1(7)
C4B C5B C6B O3B -178.9(5)
O2B C5B C6B C7B -179.2(5)
C4B C5B C6B C7B 1.8(8)
O3B C6B C7B C8B -179.9(5)
C5B C6B C7B C8B -0.7(8)
C6B C7B C8B C3B 0.3(8)
C6B C7B C8B C9B 178.1(5)
C4B C3B C8B C7B -1.1(8)
C2B C3B C8B C7B -174.9(5)
C4B C3B C8B C9B -178.8(5)
C2B C3B C8B C9B 7.3(8)
C7B C8B C9B C16B 147.5(6)
C3B C8B C9B C16B -34.8(8)
C7B C8B C9B C10B -33.7(7)
C3B C8B C9B C10B 144.1(5)
C16B C9B C10B O4B 167.5(5)
C8B C9B C10B O4B -11.5(8)
C16B C9B C10B C11B -11.7(7)
C8B C9B C10B C11B 169.3(5)
O4B C10B C11B C12B 168.8(5)
C9B C10B C11B C12B -12.0(8)
C10B C11B C12B C13B 45.8(7)
C11B C12B C13B C16B -55.8(6)
C11B C12B C13B C14B -172.1(5)
C11B C12B C13B C17B 66.2(6)
C12B C13B C14B C15B 142.6(5)
C16B C13B C14B C15B 22.6(6)
C17B C13B C14B C15B -92.6(5)
C13B C14B C15B O1B 164.8(6)
C13B C14B C15B N1B -16.8(6)
C10B C9B C16B N1B 179.7(5)
C8B C9B C16B N1B -1.5(9)
C10B C9B C16B C13B -1.2(7)
C8B C9B C16B C13B 177.7(5)
C12B C13B C16B C9B 36.0(7)
C14B C13B C16B C9B 159.5(5)
C17B C13B C16B C9B -87.5(6)
C12B C13B C16B N1B -144.7(4)
C14B C13B C16B N1B -21.2(6)
C17B C13B C16B N1B 91.8(5)
C12B C13B C17B O5B -141.3(6)
C16B C13B C17B O5B -19.0(8)
C14B C13B C17B O5B 92.1(7)
C12B C13B C17B O6B 41.2(6)
C16B C13B C17B O6B 163.5(5)
C14B C13B C17B O6B -85.5(6)
O1B C15B N1B C16B -177.8(6)
C14B C15B N1B C16B 3.6(6)
O1B C15B N1B C1B -3.8(9)
C14B C15B N1B C1B 177.6(5)
C9B C16B N1B C15B -169.2(5)
C13B C16B N1B C15B 11.6(6)
C9B C16B N1B C1B 17.3(9)
C13B C16B N1B C1B -162.0(5)
C2B C1B N1B C15B -142.9(5)
C2B C1B N1B C16B 30.3(8)
C4B C5B O2B C20B 1.5(8)
C6B C5B O2B C20B -177.4(5)
C7B C6B O3B C19B 0.2(8)
C5B C6B O3B C19B -179.1(5)
O5B C17B O6B C18B -5.3(9)
C13B C17B O6B C18B 172.2(5)

loop_
_cod_related_entry_id
_cod_related_entry_database
_cod_related_entry_code
1 ChemSpider 9806859
